data_7054037
loop_
_publ_author_name
'Cassani, Maria Cristina'
'Brucka, Marta Anna'
'Femoni, Cristina'
'Mancinelli, Michele'
'Mazzanti, Andrea'
'Mazzoni, Rita'
'Solinas, Gavino'

_publ_section_title
;
 N-Heterocyclic carbene rhodium(i) complexes containing an axis of
 chirality: dynamics and catalysis
;
_journal_issue 4
_journal_name_full 'New Journal of Chemistry'
_journal_page_first 1768
_journal_paper_doi 10.1039/c3nj01620j
_journal_volume 38
_journal_year 2014
_chemical_formula_sum 'C24 H24 Cl N2 Rh'
_chemical_formula_weight 478.81
_chemical_name_systematic
; 
 ? 
;
_space_group_IT_number 14
_symmetry_cell_setting monoclinic
_symmetry_space_group_name_Hall '-P 2yn'
_symmetry_space_group_name_H-M 'P 1 21/n 1'
_atom_sites_solution_hydrogens geom
_atom_sites_solution_primary direct
_atom_sites_solution_secondary difmap
_audit_creation_method SHELXL-97
_cell_angle_alpha 90.00
_cell_angle_beta 106.8260(10)
_cell_angle_gamma 90.00
_cell_formula_units_Z 4
_cell_length_a 11.3295(6)
_cell_length_b 10.5864(6)
_cell_length_c 18.0379(9)
_cell_measurement_reflns_used 9998
_cell_measurement_temperature 296(2)
_cell_measurement_theta_max 28.015
_cell_measurement_theta_min 2.166
_cell_volume 2070.82(19)
_computing_structure_refinement 'SHELXL-97 (Sheldrick, 2008)'
_computing_structure_solution 'SHELXS-97 (Sheldrick, 2008)'
_diffrn_ambient_temperature 296(2)
_diffrn_measured_fraction_theta_full 1.000
_diffrn_measured_fraction_theta_max 1.000
_diffrn_measurement_device_type 'CCD AREA DETECTOR'
_diffrn_measurement_method 'OMEGA SCANS'
_diffrn_radiation_monochromator graphite
_diffrn_radiation_source 'fine-focus sealed tube'
_diffrn_radiation_type MoK\a
_diffrn_radiation_wavelength 0.71073
_diffrn_reflns_av_R_equivalents 0.0234
_diffrn_reflns_av_sigmaI/netI 0.0165
_diffrn_reflns_limit_h_max 13
_diffrn_reflns_limit_h_min -13
_diffrn_reflns_limit_k_max 12
_diffrn_reflns_limit_k_min -12
_diffrn_reflns_limit_l_max 21
_diffrn_reflns_limit_l_min -21
_diffrn_reflns_number 19412
_diffrn_reflns_theta_full 25.00
_diffrn_reflns_theta_max 25.00
_diffrn_reflns_theta_min 1.91
_exptl_absorpt_coefficient_mu 0.965
_exptl_absorpt_correction_T_max 0.8687
_exptl_absorpt_correction_T_min 0.7943
_exptl_absorpt_correction_type 'EMPIRICAL SADABS'
_exptl_crystal_colour 'PALE YELLOW'
_exptl_crystal_density_diffrn 1.536
_exptl_crystal_density_method 'not measured'
_exptl_crystal_description PRISMATIC
_exptl_crystal_F_000 976
_exptl_crystal_size_max 0.25
_exptl_crystal_size_mid 0.25
_exptl_crystal_size_min 0.15
_refine_diff_density_max 0.331
_refine_diff_density_min -0.285
_refine_diff_density_rms 0.049
_refine_ls_extinction_method none
_refine_ls_goodness_of_fit_ref 1.044
_refine_ls_hydrogen_treatment constr
_refine_ls_matrix_type full
_refine_ls_number_parameters 253
_refine_ls_number_reflns 3655
_refine_ls_number_restraints 0
_refine_ls_restrained_S_all 1.044
_refine_ls_R_factor_all 0.0261
_refine_ls_R_factor_gt 0.0218
_refine_ls_shift/su_max 0.001
_refine_ls_shift/su_mean 0.000
_refine_ls_structure_factor_coef Fsqd
_refine_ls_weighting_details 'calc w=1/[\s^2^(Fo^2^)+(0.0268P)^2^+1.0348P] where P=(Fo^2^+2Fc^2^)/3'
_refine_ls_weighting_scheme calc
_refine_ls_wR_factor_gt 0.0536
_refine_ls_wR_factor_ref 0.0561
_reflns_number_gt 3261
_reflns_number_total 3655
_reflns_threshold_expression >2sigma(I)
_cod_data_source_file c3nj01620j2.cif
_cod_data_source_block p21n
_cod_depositor_comments
;
The following automatic conversions were performed:

'_symmetry_cell_setting' value 'MONOCLINIC' changed to 'monoclinic'
according to
/usr/data/users/saulius/crontab/automatic-downloads/current/RSC/lib/dictionaries/cif_core.dic
dictionary named 'cif_core.dic' version 2.4.2 from
2011-04-26.

'_refine_ls_hydrogen_treatment' value 'CONSTR' changed
to 'constr' according to
/usr/data/users/saulius/crontab/automatic-downloads/current/RSC/lib/dictionaries/cif_core.dic
dictionary named 'cif_core.dic' version 2.4.2 from 2011-04-26.

Automatic conversion script
Id: cif_fix_values 2281 2013-09-26 08:29:07Z andrius 
;
_cod_original_sg_symbol_H-M P2(1)/n
_cod_database_code 7054037

loop_
_symmetry_equiv_pos_as_xyz
'x, y, z'
'-x+1/2, y+1/2, -z+1/2'
'-x, -y, -z'
'x-1/2, -y-1/2, z-1/2'

loop_
_atom_site_label
_atom_site_type_symbol
_atom_site_fract_x
_atom_site_fract_y
_atom_site_fract_z
_atom_site_U_iso_or_equiv
_atom_site_adp_type
_atom_site_occupancy
_atom_site_symmetry_multiplicity
_atom_site_calc_flag
_atom_site_refinement_flags
Rh1 Rh 0.899291(15) 0.663596(16) 0.239065(9) 0.03571(7) Uani 1 1 d .
Cl2 Cl 0.78125(6) 0.55928(6) 0.30904(4) 0.05259(16) Uani 1 1 d .
C1 C 0.79220(18) 0.5902(2) 0.13847(12) 0.0334(4) Uani 1 1 d .
N2 N 0.70073(16) 0.64547(16) 0.08176(10) 0.0349(4) Uani 1 1 d .
C3 C 0.6496(2) 0.5605(2) 0.02308(13) 0.0431(5) Uani 1 1 d .
H3 H 0.5858 0.5764 -0.0217 0.052 Uiso 1 1 calc R
C4 C 0.7092(2) 0.4516(2) 0.04275(14) 0.0450(6) Uani 1 1 d .
H4 H 0.6949 0.3770 0.0143 0.054 Uiso 1 1 calc R
N5 N 0.79641(16) 0.47031(16) 0.11343(10) 0.0371(4) Uani 1 1 d .
C6 C 0.8755(2) 0.3715(2) 0.15885(14) 0.0461(6) Uani 1 1 d .
H6A H 0.8243 0.3102 0.1750 0.055 Uiso 1 1 calc R
H6B H 0.9302 0.4091 0.2052 0.055 Uiso 1 1 calc R
C7 C 0.9522(2) 0.3038(2) 0.11495(13) 0.0369(5) Uani 1 1 d .
C8 C 1.0071(2) 0.3674(2) 0.06682(16) 0.0528(6) Uani 1 1 d .
H8 H 0.9970 0.4544 0.0606 0.063 Uiso 1 1 calc R
C9 C 1.0773(3) 0.3024(3) 0.02765(16) 0.0589(7) Uani 1 1 d .
H9 H 1.1124 0.3457 -0.0056 0.071 Uiso 1 1 calc R
C10 C 1.0950(2) 0.1752(3) 0.03774(16) 0.0538(6) Uani 1 1 d .
H10 H 1.1429 0.1320 0.0120 0.065 Uiso 1 1 calc R
C11 C 1.0419(2) 0.1114(2) 0.08598(15) 0.0525(6) Uani 1 1 d .
H11 H 1.0539 0.0248 0.0930 0.063 Uiso 1 1 calc R
C12 C 0.9707(2) 0.1752(2) 0.12409(14) 0.0430(5) Uani 1 1 d .
H12 H 0.9346 0.1309 0.1564 0.052 Uiso 1 1 calc R
C13 C 0.6593(2) 0.7760(2) 0.08290(14) 0.0429(5) Uani 1 1 d .
H13A H 0.6674 0.8192 0.0372 0.052 Uiso 1 1 calc R
H13B H 0.7125 0.8183 0.1280 0.052 Uiso 1 1 calc R
C14 C 0.52717(19) 0.7867(2) 0.08499(13) 0.0370(5) Uani 1 1 d .
C15 C 0.4410(2) 0.8526(2) 0.02843(14) 0.0441(5) Uani 1 1 d .
H15 H 0.4630 0.8868 -0.0131 0.053 Uiso 1 1 calc R
C16 C 0.3219(2) 0.8681(2) 0.03298(17) 0.0558(7) Uani 1 1 d .
H16 H 0.2647 0.9138 -0.0050 0.067 Uiso 1 1 calc R
C17 C 0.2883(3) 0.8164(3) 0.0933(2) 0.0672(8) Uani 1 1 d .
H17 H 0.2085 0.8270 0.0966 0.081 Uiso 1 1 calc R
C18 C 0.3732(3) 0.7485(3) 0.14935(18) 0.0702(8) Uani 1 1 d .
H18 H 0.3501 0.7121 0.1900 0.084 Uiso 1 1 calc R
C19 C 0.4917(2) 0.7344(3) 0.14535(15) 0.0550(6) Uani 1 1 d .
H19 H 0.5487 0.6893 0.1837 0.066 Uiso 1 1 calc R
C20 C 0.9782(2) 0.8135(3) 0.19541(15) 0.0519(6) Uani 1 1 d .
H20 H 0.9386 0.8531 0.1452 0.062 Uiso 1 1 calc R
C21 C 1.0541(2) 0.7086(3) 0.20338(14) 0.0531(6) Uani 1 1 d .
H21 H 1.0729 0.6675 0.1594 0.064 Uiso 1 1 calc R
C22 C 0.9906(2) 0.8004(3) 0.32789(15) 0.0565(7) Uani 1 1 d .
H22 H 0.9554 0.8298 0.3685 0.068 Uiso 1 1 calc R
C23 C 1.0653(2) 0.6976(3) 0.33589(14) 0.0566(7) Uani 1 1 d .
H23 H 1.0894 0.6453 0.3827 0.068 Uiso 1 1 calc R
C24 C 1.0258(2) 0.8893(3) 0.27040(16) 0.0619(7) Uani 1 1 d .
H24 H 0.9993 0.9776 0.2695 0.074 Uiso 1 1 calc R
C25 C 1.1487(2) 0.7214(3) 0.28373(16) 0.0616(7) Uani 1 1 d .
H25 H 1.2240 0.6705 0.2936 0.074 Uiso 1 1 calc R
C26 C 1.1646(3) 0.8642(3) 0.29009(19) 0.0743(9) Uani 1 1 d .
H26A H 1.2012 0.8991 0.2522 0.089 Uiso 1 1 calc R
H26B H 1.2097 0.8919 0.3418 0.089 Uiso 1 1 calc R

loop_
_atom_site_aniso_label
_atom_site_aniso_U_11
_atom_site_aniso_U_22
_atom_site_aniso_U_33
_atom_site_aniso_U_23
_atom_site_aniso_U_13
_atom_site_aniso_U_12
Rh1 0.03415(10) 0.04208(11) 0.03133(10) -0.00164(7) 0.01015(7) 0.00071(7)
Cl2 0.0569(4) 0.0556(4) 0.0543(4) 0.0088(3) 0.0304(3) 0.0015(3)
C1 0.0314(11) 0.0351(11) 0.0366(11) -0.0002(9) 0.0144(9) -0.0001(9)
N2 0.0302(9) 0.0334(10) 0.0411(10) -0.0026(8) 0.0103(8) 0.0005(7)
C3 0.0358(12) 0.0484(14) 0.0416(13) -0.0065(10) 0.0054(10) -0.0030(10)
C4 0.0454(13) 0.0416(13) 0.0483(14) -0.0130(11) 0.0144(11) -0.0063(11)
N5 0.0394(10) 0.0333(10) 0.0400(10) -0.0016(8) 0.0140(8) 0.0034(8)
C6 0.0593(15) 0.0380(12) 0.0461(13) 0.0087(10) 0.0235(12) 0.0116(11)
C7 0.0362(11) 0.0366(12) 0.0382(12) 0.0011(9) 0.0110(9) 0.0020(9)
C8 0.0603(16) 0.0419(14) 0.0641(16) 0.0114(12) 0.0303(13) 0.0068(12)
C9 0.0581(16) 0.0689(18) 0.0597(17) 0.0120(14) 0.0330(14) 0.0063(14)
C10 0.0451(14) 0.0620(17) 0.0575(16) -0.0075(13) 0.0199(12) 0.0104(12)
C11 0.0499(14) 0.0405(13) 0.0681(17) -0.0024(12) 0.0185(13) 0.0080(11)
C12 0.0431(13) 0.0387(12) 0.0492(14) 0.0033(10) 0.0168(11) -0.0001(10)
C13 0.0382(12) 0.0331(12) 0.0583(15) 0.0017(10) 0.0150(11) 0.0005(10)
C14 0.0355(11) 0.0315(11) 0.0430(12) -0.0046(9) 0.0099(10) 0.0015(9)
C15 0.0453(13) 0.0341(12) 0.0500(14) -0.0012(10) 0.0092(11) 0.0003(10)
C16 0.0400(13) 0.0411(14) 0.0758(19) -0.0078(13) 0.0002(13) 0.0090(11)
C17 0.0448(15) 0.0646(18) 0.099(2) -0.0199(17) 0.0317(16) 0.0063(13)
C18 0.0681(19) 0.086(2) 0.071(2) 0.0037(17) 0.0441(17) 0.0053(17)
C19 0.0507(15) 0.0677(18) 0.0473(14) 0.0056(13) 0.0151(12) 0.0082(13)
C20 0.0449(14) 0.0625(17) 0.0433(14) 0.0086(12) 0.0051(11) -0.0164(12)
C21 0.0404(13) 0.0784(18) 0.0438(14) -0.0053(13) 0.0176(11) -0.0104(13)
C22 0.0481(15) 0.0762(19) 0.0418(14) -0.0241(13) 0.0076(11) -0.0101(14)
C23 0.0438(14) 0.085(2) 0.0335(13) 0.0008(12) -0.0003(11) -0.0007(14)
C24 0.0527(16) 0.0546(16) 0.0683(18) -0.0094(14) 0.0014(14) -0.0106(13)
C25 0.0345(13) 0.091(2) 0.0549(16) 0.0017(15) 0.0066(12) 0.0038(14)
C26 0.0503(16) 0.101(3) 0.0630(18) -0.0090(17) 0.0020(14) -0.0270(16)

loop_
_atom_type_symbol
_atom_type_description
_atom_type_scat_dispersion_real
_atom_type_scat_dispersion_imag
_atom_type_scat_source
C C 0.0033 0.0016 'International Tables Vol C Tables 4.2.6.8 and 6.1.1.4'
H H 0.0000 0.0000 'International Tables Vol C Tables 4.2.6.8 and 6.1.1.4'
N N 0.0061 0.0033 'International Tables Vol C Tables 4.2.6.8 and 6.1.1.4'
Cl Cl 0.1484 0.1585 'International Tables Vol C Tables 4.2.6.8 and 6.1.1.4'
Rh Rh -1.1178 0.9187 'International Tables Vol C Tables 4.2.6.8 and 6.1.1.4'

loop_
_geom_angle_atom_site_label_1
_geom_angle_atom_site_label_2
_geom_angle_atom_site_label_3
_geom_angle
C1 Rh1 C20 99.49(9)
C1 Rh1 C21 98.63(9)
C20 Rh1 C21 38.79(10)
C1 Rh1 C22 161.04(10)
C20 Rh1 C22 66.97(10)
C21 Rh1 C22 79.25(10)
C1 Rh1 C23 158.45(9)
C20 Rh1 C23 79.23(10)
C21 Rh1 C23 66.76(10)
C22 Rh1 C23 36.18(10)
C1 Rh1 Cl2 90.83(6)
C20 Rh1 Cl2 158.26(8)
C21 Rh1 Cl2 157.87(8)
C22 Rh1 Cl2 97.99(8)
C23 Rh1 Cl2 97.99(7)
N5 C1 N2 104.19(17)
N5 C1 Rh1 126.13(15)
N2 C1 Rh1 129.68(15)
C1 N2 C3 110.83(17)
C1 N2 C13 125.03(18)
C3 N2 C13 124.13(18)
C4 C3 N2 107.0(2)
C4 C3 H3 126.5
N2 C3 H3 126.5
C3 C4 N5 107.1(2)
C3 C4 H4 126.5
N5 C4 H4 126.5
C1 N5 C4 110.93(18)
C1 N5 C6 123.96(18)
C4 N5 C6 124.90(19)
N5 C6 C7 113.35(18)
N5 C6 H6A 108.9
C7 C6 H6A 108.9
N5 C6 H6B 108.9
C7 C6 H6B 108.9
H6A C6 H6B 107.7
C12 C7 C8 118.4(2)
C12 C7 C6 119.6(2)
C8 C7 C6 121.9(2)
C7 C8 C9 120.4(2)
C7 C8 H8 119.8
C9 C8 H8 119.8
C10 C9 C8 120.3(2)
C10 C9 H9 119.9
C8 C9 H9 119.9
C9 C10 C11 119.7(2)
C9 C10 H10 120.1
C11 C10 H10 120.1
C10 C11 C12 120.2(2)
C10 C11 H11 119.9
C12 C11 H11 119.9
C11 C12 C7 120.9(2)
C11 C12 H12 119.5
C7 C12 H12 119.5
N2 C13 C14 113.31(17)
N2 C13 H13A 108.9
C14 C13 H13A 108.9
N2 C13 H13B 108.9
C14 C13 H13B 108.9
H13A C13 H13B 107.7
C15 C14 C19 118.7(2)
C15 C14 C13 120.9(2)
C19 C14 C13 120.4(2)
C14 C15 C16 120.6(2)
C14 C15 H15 119.7
C16 C15 H15 119.7
C17 C16 C15 120.0(2)
C17 C16 H16 120.0
C15 C16 H16 120.0
C16 C17 C18 119.8(2)
C16 C17 H17 120.1
C18 C17 H17 120.1
C19 C18 C17 120.2(3)
C19 C18 H18 119.9
C17 C18 H18 119.9
C18 C19 C14 120.7(3)
C18 C19 H19 119.7
C14 C19 H19 119.7
C21 C20 C24 106.2(2)
C21 C20 Rh1 70.86(14)
C24 C20 Rh1 98.35(17)
C21 C20 H20 122.8
C24 C20 H20 122.8
Rh1 C20 H20 122.8
C20 C21 C25 105.6(2)
C20 C21 Rh1 70.34(14)
C25 C21 Rh1 98.50(16)
C20 C21 H21 123.1
C25 C21 H21 123.1
Rh1 C21 H21 123.1
C23 C22 C24 106.7(2)
C23 C22 Rh1 72.30(15)
C24 C22 Rh1 94.10(15)
C23 C22 H22 123.4
C24 C22 H22 123.4
Rh1 C22 H22 123.4
C22 C23 C25 106.2(3)
C22 C23 Rh1 71.51(14)
C25 C23 Rh1 94.42(15)
C22 C23 H23 123.6
C25 C23 H23 123.6
Rh1 C23 H23 123.6
C20 C24 C26 100.9(2)
C20 C24 C22 100.4(2)
C26 C24 C22 100.8(2)
C20 C24 H24 117.2
C26 C24 H24 117.2
C22 C24 H24 117.2
C26 C25 C23 101.3(2)
C26 C25 C21 101.1(2)
C23 C25 C21 100.27(19)
C26 C25 H25 117.1
C23 C25 H25 117.1
C21 C25 H25 117.1
C25 C26 C24 93.7(2)
C25 C26 H26A 113.0
C24 C26 H26A 113.0
C25 C26 H26B 113.0
C24 C26 H26B 113.0
H26A C26 H26B 110.4

loop_
_geom_bond_atom_site_label_1
_geom_bond_atom_site_label_2
_geom_bond_distance
Rh1 C1 2.023(2)
Rh1 C20 2.084(2)
Rh1 C21 2.091(2)
Rh1 C22 2.185(2)
Rh1 C23 2.195(2)
Rh1 Cl2 2.3618(6)
C1 N5 1.353(3)
C1 N2 1.360(3)
N2 C3 1.382(3)
N2 C13 1.462(3)
C3 C4 1.331(3)
C3 H3 0.9300
C4 N5 1.382(3)
C4 H4 0.9300
N5 C6 1.464(3)
C6 C7 1.515(3)
C6 H6A 0.9700
C6 H6B 0.9700
C7 C12 1.380(3)
C7 C8 1.381(3)
C8 C9 1.390(4)
C8 H8 0.9300
C9 C10 1.366(4)
C9 H9 0.9300
C10 C11 1.371(4)
C10 H10 0.9300
C11 C12 1.379(3)
C11 H11 0.9300
C12 H12 0.9300
C13 C14 1.512(3)
C13 H13A 0.9700
C13 H13B 0.9700
C14 C15 1.380(3)
C14 C19 1.380(3)
C15 C16 1.385(3)
C15 H15 0.9300
C16 C17 1.367(4)
C16 H16 0.9300
C17 C18 1.378(4)
C17 H17 0.9300
C18 C19 1.374(4)
C18 H18 0.9300
C19 H19 0.9300
C20 C21 1.387(4)
C20 C24 1.530(4)
C20 H20 0.9800
C21 C25 1.539(4)
C21 H21 0.9800
C22 C23 1.360(4)
C22 C24 1.536(4)
C22 H22 0.9800
C23 C25 1.535(4)
C23 H23 0.9800
C24 C26 1.532(4)
C24 H24 0.9800
C25 C26 1.523(4)
C25 H25 0.9800
C26 H26A 0.9700
C26 H26B 0.9700

loop_
_geom_torsion_atom_site_label_1
_geom_torsion_atom_site_label_2
_geom_torsion_atom_site_label_3
_geom_torsion_atom_site_label_4
_geom_torsion
C20 Rh1 C1 N5 122.74(19)
C21 Rh1 C1 N5 83.44(19)
C22 Rh1 C1 N5 165.5(2)
C23 Rh1 C1 N5 38.0(4)
Cl2 Rh1 C1 N5 -76.48(17)
C20 Rh1 C1 N2 -58.2(2)
C21 Rh1 C1 N2 -97.5(2)
C22 Rh1 C1 N2 -15.5(4)
C23 Rh1 C1 N2 -142.9(2)
Cl2 Rh1 C1 N2 102.59(18)
N5 C1 N2 C3 0.1(2)
Rh1 C1 N2 C3 -179.08(15)
N5 C1 N2 C13 178.80(18)
Rh1 C1 N2 C13 -0.4(3)
C1 N2 C3 C4 -0.1(3)
C13 N2 C3 C4 -178.8(2)
N2 C3 C4 N5 0.1(3)
N2 C1 N5 C4 -0.1(2)
Rh1 C1 N5 C4 179.16(15)
N2 C1 N5 C6 -175.05(19)
Rh1 C1 N5 C6 4.2(3)
C3 C4 N5 C1 0.0(3)
C3 C4 N5 C6 174.9(2)
C1 N5 C6 C7 -128.9(2)
C4 N5 C6 C7 56.9(3)
N5 C6 C7 C12 -141.3(2)
N5 C6 C7 C8 40.1(3)
C12 C7 C8 C9 1.1(4)
C6 C7 C8 C9 179.7(2)
C7 C8 C9 C10 -1.5(4)
C8 C9 C10 C11 0.8(4)
C9 C10 C11 C12 0.1(4)
C10 C11 C12 C7 -0.4(4)
C8 C7 C12 C11 -0.2(4)
C6 C7 C12 C11 -178.8(2)
C1 N2 C13 C14 -116.1(2)
C3 N2 C13 C14 62.4(3)
N2 C13 C14 C15 -122.7(2)
N2 C13 C14 C19 59.7(3)
C19 C14 C15 C16 1.3(3)
C13 C14 C15 C16 -176.3(2)
C14 C15 C16 C17 -1.0(4)
C15 C16 C17 C18 -0.2(4)
C16 C17 C18 C19 1.1(5)
C17 C18 C19 C14 -0.7(5)
C15 C14 C19 C18 -0.5(4)
C13 C14 C19 C18 177.2(3)
C1 Rh1 C20 C21 -92.01(15)
C22 Rh1 C20 C21 101.85(17)
C23 Rh1 C20 C21 66.14(16)
Cl2 Rh1 C20 C21 150.69(16)
C1 Rh1 C20 C24 163.66(16)
C21 Rh1 C20 C24 -104.3(2)
C22 Rh1 C20 C24 -2.48(16)
C23 Rh1 C20 C24 -38.19(17)
Cl2 Rh1 C20 C24 46.4(3)
C24 C20 C21 C25 -0.2(3)
Rh1 C20 C21 C25 -93.62(17)
C24 C20 C21 Rh1 93.40(18)
C1 Rh1 C21 C20 94.43(15)
C22 Rh1 C21 C20 -66.46(16)
C23 Rh1 C21 C20 -102.11(17)
Cl2 Rh1 C21 C20 -151.23(17)
C1 Rh1 C21 C25 -161.94(18)
C20 Rh1 C21 C25 103.6(2)
C22 Rh1 C21 C25 37.18(18)
C23 Rh1 C21 C25 1.53(18)
Cl2 Rh1 C21 C25 -47.6(3)
C1 Rh1 C22 C23 -150.4(2)
C20 Rh1 C22 C23 -103.73(19)
C21 Rh1 C22 C23 -65.12(18)
Cl2 Rh1 C22 C23 92.62(16)
C1 Rh1 C22 C24 -44.2(4)
C20 Rh1 C22 C24 2.45(16)
C21 Rh1 C22 C24 41.07(17)
C23 Rh1 C22 C24 106.2(2)
Cl2 Rh1 C22 C24 -161.20(15)
C24 C22 C23 C25 0.3(3)
Rh1 C22 C23 C25 89.29(17)
C24 C22 C23 Rh1 -89.02(17)
C1 Rh1 C23 C22 154.1(2)
C20 Rh1 C23 C22 65.51(18)
C21 Rh1 C23 C22 104.1(2)
Cl2 Rh1 C23 C22 -92.63(16)
C1 Rh1 C23 C25 48.5(4)
C20 Rh1 C23 C25 -40.10(19)
C21 Rh1 C23 C25 -1.52(18)
C22 Rh1 C23 C25 -105.6(3)
Cl2 Rh1 C23 C25 161.76(17)
C21 C20 C24 C26 34.1(3)
Rh1 C20 C24 C26 106.5(2)
C21 C20 C24 C22 -69.1(2)
Rh1 C20 C24 C22 3.3(2)
C23 C22 C24 C20 69.6(2)
Rh1 C22 C24 C20 -3.1(2)
C23 C22 C24 C26 -33.7(3)
Rh1 C22 C24 C26 -106.48(19)
C22 C23 C25 C26 33.6(3)
Rh1 C23 C25 C26 105.60(19)
C22 C23 C25 C21 -70.1(3)
Rh1 C23 C25 C21 1.9(2)
C20 C21 C25 C26 -34.0(3)
Rh1 C21 C25 C26 -105.9(2)
C20 C21 C25 C23 69.8(3)
Rh1 C21 C25 C23 -2.0(2)
C23 C25 C26 C24 -51.1(2)
C21 C25 C26 C24 51.9(2)
C20 C24 C26 C25 -52.0(3)
C22 C24 C26 C25 51.0(2)
